data_4020577
loop_
_publ_author_name
'Vanina V. Guidi'
'Zhou Jin'
'Devin Busse'
'William B. Euler'
'Brett L. Lucht'

_publ_section_title
;
 Bis(phosphine Imide)s: Easily Tunable Organic Electron Donors
;
_journal_name_full 'Journal of Organic Chemistry'
_journal_page_first 7737
_journal_page_last 7743
_journal_paper_doi 10.1021/jo051196u
_journal_volume 70
_journal_year 2005
_chemical_formula_sum 'C60 H58 N2 O6 P2'
_chemical_formula_weight 965.02
_space_group_IT_number 2
_symmetry_cell_setting triclinic
_symmetry_space_group_name_Hall '-P 1'
_symmetry_space_group_name_H-M 'P -1'
_cell_angle_alpha 80.6686(15)
_cell_angle_beta 78.7828(16)
_cell_angle_gamma 84.5341(15)
_cell_formula_units_Z 1
_cell_length_a 9.8995(3)
_cell_length_b 10.8708(4)
_cell_length_c 12.4037(4)
_cell_measurement_temperature 293(2)
_cell_volume 1289.20(7)
_diffrn_ambient_temperature 293(2)
_exptl_crystal_density_diffrn 1.243
_cod_depositor_comments
;
The following automatic conversions were performed:
'_symmetry_cell_setting' value 'Triclinic' changed to 'triclinic'
according to '/home/saulius/struct/CIF-dictionaries/cif_core.dic'
dictionary named 'cif_core.dic' version 2.4.1 from 2010-06-29.

Automatic conversion script
Id: cif_fix_enum 1527 2010-12-29 10:47:43Z saulius 
;
_cod_database_code 4020577

loop_
_symmetry_equiv_pos_as_xyz
'x, y, z'
'-x, -y, -z'

loop_
_atom_site_label
_atom_site_type_symbol
_atom_site_fract_x
_atom_site_fract_y
_atom_site_fract_z
_atom_site_U_iso_or_equiv
_atom_site_adp_type
_atom_site_occupancy
_atom_site_symmetry_multiplicity
_atom_site_calc_flag
_atom_site_refinement_flags
_atom_site_disorder_assembly
_atom_site_disorder_group
P1 P 0.25511(6) 0.19870(5) 0.25248(4) 0.04130(18) Uani 1 1 d . . .
O1 O 0.75419(19) -0.15432(18) 0.25993(16) 0.0734(5) Uani 1 1 d . . .
O2 O 0.26185(18) 0.46124(19) -0.20694(13) 0.0696(5) Uani 1 1 d . . .
O3 O 0.31317(19) 0.63986(17) 0.46734(16) 0.0710(5) Uani 1 1 d . . .
N1 N 0.11047(18) 0.14489(17) 0.29573(14) 0.0467(5) Uani 1 1 d . . .
C1 C -0.0661(2) 0.1095(2) 0.46081(18) 0.0478(6) Uani 1 1 d . . .
H1 H -0.1128 0.1837 0.4356 0.057 Uiso 1 1 calc R . .
C2 C 0.0600(2) 0.0734(2) 0.39874(16) 0.0408(5) Uani 1 1 d . . .
C3 C 0.1243(2) -0.0383(2) 0.44074(18) 0.0480(6) Uani 1 1 d . . .
H3 H 0.2087 -0.0662 0.4019 0.058 Uiso 1 1 calc R . .
C4 C 0.4099(2) 0.0968(2) 0.25552(17) 0.0419(5) Uani 1 1 d . . .
C5 C 0.4859(2) 0.0876(2) 0.33925(18) 0.0491(6) Uani 1 1 d . . .
H5 H 0.4583 0.1383 0.3943 0.059 Uiso 1 1 calc R . .
C6 C 0.6016(2) 0.0058(2) 0.34450(19) 0.0518(6) Uani 1 1 d . . .
H6 H 0.6509 0.0025 0.4016 0.062 Uiso 1 1 calc R . .
C7 C 0.6427(2) -0.0707(2) 0.26379(19) 0.0504(6) Uani 1 1 d . . .
C8 C 0.5671(3) -0.0652(2) 0.1798(2) 0.0563(6) Uani 1 1 d . . .
H8 H 0.5936 -0.1175 0.1260 0.068 Uiso 1 1 calc R . .
C9 C 0.4532(2) 0.0171(2) 0.17560(19) 0.0508(6) Uani 1 1 d . . .
H9 H 0.4038 0.0199 0.1185 0.061 Uiso 1 1 calc R . .
C10 C 0.2589(2) 0.2645(2) 0.10928(17) 0.0423(5) Uani 1 1 d . . .
C11 C 0.3797(2) 0.3087(2) 0.04167(17) 0.0487(6) Uani 1 1 d . . .
H11 H 0.4626 0.2954 0.0678 0.058 Uiso 1 1 calc R . .
C12 C 0.3766(2) 0.3720(2) -0.06386(18) 0.0526(6) Uani 1 1 d . . .
H12 H 0.4575 0.4008 -0.1085 0.063 Uiso 1 1 calc R . .
C13 C 0.2546(2) 0.3928(2) -0.10339(17) 0.0493(6) Uani 1 1 d . . .
C14 C 0.1354(2) 0.3459(3) -0.03954(19) 0.0574(6) Uani 1 1 d . . .
H14 H 0.0536 0.3564 -0.0672 0.069 Uiso 1 1 calc R . .
C15 C 0.1390(2) 0.2828(2) 0.06637(18) 0.0519(6) Uani 1 1 d . . .
H15 H 0.0583 0.2519 0.1097 0.062 Uiso 1 1 calc R . .
C16 C 0.2840(2) 0.3281(2) 0.31935(16) 0.0412(5) Uani 1 1 d . . .
C17 C 0.4080(2) 0.3862(2) 0.29920(18) 0.0499(6) Uani 1 1 d . . .
H17 H 0.4835 0.3542 0.2522 0.060 Uiso 1 1 calc R . .
C18 C 0.4227(2) 0.4898(2) 0.34672(18) 0.0489(6) Uani 1 1 d . . .
H18 H 0.5068 0.5264 0.3320 0.059 Uiso 1 1 calc R . .
C19 C 0.3114(2) 0.5381(2) 0.41590(19) 0.0500(6) Uani 1 1 d . . .
C20 C 0.1874(2) 0.4821(2) 0.4375(2) 0.0618(7) Uani 1 1 d . . .
H20 H 0.1123 0.5145 0.4846 0.074 Uiso 1 1 calc R . .
C21 C 0.1741(2) 0.3789(2) 0.39008(19) 0.0535(6) Uani 1 1 d . . .
H21 H 0.0899 0.3425 0.4057 0.064 Uiso 1 1 calc R . .
C22 C 0.8346(3) -0.1628(3) 0.3445(3) 0.0974(11) Uani 1 1 d . . .
H22A H 0.8699 -0.0831 0.3428 0.146 Uiso 1 1 calc R . .
H22B H 0.9101 -0.2242 0.3321 0.146 Uiso 1 1 calc R . .
H22C H 0.7780 -0.1867 0.4157 0.146 Uiso 1 1 calc R . .
C23 C 0.1362(3) 0.4988(3) -0.2465(2) 0.0864(10) Uani 1 1 d . . .
H23A H 0.0923 0.4262 -0.2533 0.130 Uiso 1 1 calc R . .
H23B H 0.1556 0.5498 -0.3178 0.130 Uiso 1 1 calc R . .
H23C H 0.0761 0.5457 -0.1950 0.130 Uiso 1 1 calc R . .
C24 C 0.4289(3) 0.7138(3) 0.4324(3) 0.0734(8) Uani 1 1 d . . .
H24A H 0.5100 0.6656 0.4505 0.110 Uiso 1 1 calc R . .
H24B H 0.4137 0.7862 0.4696 0.110 Uiso 1 1 calc R . .
H24C H 0.4412 0.7397 0.3535 0.110 Uiso 1 1 calc R . .
C1S C 0.1907(5) 0.7556(7) 0.1678(4) 0.1266(17) Uani 1 1 d . . .
H1S H 0.1873 0.7341 0.2440 0.152 Uiso 1 1 calc R . .
C2S C 0.2291(4) 0.6671(5) 0.1006(7) 0.133(2) Uani 1 1 d . . .
H2S H 0.2496 0.5848 0.1303 0.159 Uiso 1 1 calc R . .
C3S C 0.2372(4) 0.7000(5) -0.0101(6) 0.1207(17) Uani 1 1 d . . .
H3S H 0.2652 0.6402 -0.0571 0.145 Uiso 1 1 calc R . .
C4S C 0.2053(4) 0.8183(5) -0.0528(3) 0.1070(12) Uani 1 1 d . . .
H4S H 0.2109 0.8401 -0.1291 0.128 Uiso 1 1 calc R . .
C5S C 0.1646(4) 0.9066(4) 0.0158(5) 0.1049(13) Uani 1 1 d . . .
H5S H 0.1420 0.9886 -0.0136 0.126 Uiso 1 1 calc R . .
C6S C 0.1573(4) 0.8743(5) 0.1261(5) 0.1128(14) Uani 1 1 d . . .
H6S H 0.1294 0.9339 0.1733 0.135 Uiso 1 1 calc R . .

loop_
_atom_site_aniso_label
_atom_site_aniso_U_11
_atom_site_aniso_U_22
_atom_site_aniso_U_33
_atom_site_aniso_U_23
_atom_site_aniso_U_13
_atom_site_aniso_U_12
P1 0.0399(3) 0.0460(3) 0.0354(3) -0.0007(2) -0.0019(2) -0.0087(2)
O1 0.0673(12) 0.0676(12) 0.0892(14) -0.0254(10) -0.0228(10) 0.0173(10)
O2 0.0608(11) 0.0944(14) 0.0427(9) 0.0138(9) -0.0041(8) -0.0016(10)
O3 0.0686(12) 0.0600(11) 0.0880(13) -0.0287(10) -0.0038(10) -0.0141(9)
N1 0.0433(10) 0.0532(12) 0.0402(10) 0.0043(8) -0.0029(8) -0.0151(9)
C1 0.0420(12) 0.0439(13) 0.0511(13) 0.0029(10) -0.0015(10) -0.0024(10)
C2 0.0390(11) 0.0438(13) 0.0391(11) -0.0052(9) -0.0016(9) -0.0127(9)
C3 0.0398(12) 0.0475(14) 0.0498(13) -0.0030(11) 0.0048(10) -0.0020(10)
C4 0.0444(12) 0.0430(13) 0.0365(11) -0.0014(9) -0.0043(9) -0.0082(10)
C5 0.0549(14) 0.0517(14) 0.0404(12) -0.0097(10) -0.0062(11) -0.0015(11)
C6 0.0585(15) 0.0522(14) 0.0471(13) -0.0067(11) -0.0170(11) -0.0016(12)
C7 0.0479(13) 0.0447(14) 0.0565(14) -0.0050(11) -0.0074(11) -0.0013(11)
C8 0.0621(15) 0.0536(15) 0.0551(14) -0.0194(12) -0.0078(12) -0.0002(12)
C9 0.0558(14) 0.0540(15) 0.0455(12) -0.0087(11) -0.0124(11) -0.0092(12)
C10 0.0393(12) 0.0482(13) 0.0373(11) -0.0018(9) -0.0027(9) -0.0076(10)
C11 0.0363(12) 0.0638(15) 0.0422(12) -0.0002(11) -0.0030(10) -0.0060(11)
C12 0.0423(13) 0.0646(16) 0.0430(13) 0.0044(11) 0.0045(10) -0.0101(11)
C13 0.0490(14) 0.0562(15) 0.0370(11) 0.0007(10) -0.0011(10) -0.0017(11)
C14 0.0443(13) 0.0815(19) 0.0448(13) 0.0004(12) -0.0102(11) -0.0090(12)
C15 0.0403(13) 0.0687(16) 0.0431(12) 0.0015(11) -0.0022(10) -0.0133(11)
C16 0.0392(11) 0.0449(13) 0.0357(11) -0.0004(9) -0.0016(9) -0.0047(10)
C17 0.0417(13) 0.0571(15) 0.0467(12) -0.0071(11) 0.0037(10) -0.0073(11)
C18 0.0449(13) 0.0529(14) 0.0464(12) -0.0008(11) -0.0020(10) -0.0150(11)
C19 0.0537(14) 0.0465(14) 0.0501(13) -0.0074(11) -0.0082(11) -0.0066(11)
C20 0.0431(13) 0.0675(17) 0.0736(17) -0.0268(14) 0.0087(12) -0.0089(12)
C21 0.0389(12) 0.0592(15) 0.0612(15) -0.0136(12) 0.0027(11) -0.0128(11)
C22 0.080(2) 0.097(3) 0.126(3) -0.028(2) -0.051(2) 0.0298(19)
C23 0.079(2) 0.116(3) 0.0585(17) 0.0161(17) -0.0266(15) 0.0062(19)
C24 0.084(2) 0.0530(16) 0.091(2) -0.0080(15) -0.0277(16) -0.0202(15)
C1S 0.097(3) 0.159(5) 0.129(4) 0.021(4) -0.055(3) -0.037(3)
C2S 0.061(2) 0.084(3) 0.243(7) 0.027(4) -0.045(4) -0.005(2)
C3S 0.063(2) 0.096(4) 0.204(5) -0.058(4) 0.016(3) -0.031(2)
C4S 0.086(3) 0.135(4) 0.103(3) -0.013(3) -0.006(2) -0.050(3)
C5S 0.074(2) 0.070(2) 0.160(4) 0.005(3) -0.010(3) -0.0113(18)
C6S 0.092(3) 0.117(4) 0.138(4) -0.049(3) -0.003(3) -0.033(3)

loop_
_geom_bond_atom_site_label_1
_geom_bond_atom_site_label_2
_geom_bond_distance
_geom_bond_site_symmetry_2
_geom_bond_publ_flag
P1 N1 1.5618(18) . ?
P1 C10 1.799(2) . ?
P1 C4 1.806(2) . ?
P1 C16 1.816(2) . ?
O1 C7 1.360(3) . ?
O1 C22 1.421(3) . ?
O2 C13 1.368(3) . ?
O2 C23 1.425(3) . ?
O3 C19 1.367(3) . ?
O3 C24 1.420(3) . ?
N1 C2 1.411(3) . ?
C1 C3 1.388(3) 2_556 ?
C1 C2 1.391(3) . ?
C2 C3 1.389(3) . ?
C3 C1 1.388(3) 2_556 ?
C4 C5 1.382(3) . ?
C4 C9 1.400(3) . ?
C5 C6 1.387(3) . ?
C6 C7 1.381(3) . ?
C7 C8 1.387(3) . ?
C8 C9 1.375(3) . ?
C10 C15 1.378(3) . ?
C10 C11 1.397(3) . ?
C11 C12 1.381(3) . ?
C12 C13 1.375(3) . ?
C13 C14 1.379(3) . ?
C14 C15 1.385(3) . ?
C16 C21 1.389(3) . ?
C16 C17 1.395(3) . ?
C17 C18 1.385(3) . ?
C18 C19 1.376(3) . ?
C19 C20 1.381(3) . ?
C20 C21 1.377(3) . ?
C1S C6S 1.346(6) . ?
C1S C2S 1.353(7) . ?
C2S C3S 1.351(7) . ?
C3S C4S 1.342(6) . ?
C4S C5S 1.366(6) . ?
C5S C6S 1.346(6) . ?
